data_1502682
loop_
_publ_author_name
'Cao, Deng-Ke'
'Sreevidya, Thekku Veedu'
'Botoshansky, Mark'
'Golden, Gilad'
'Benedict, Jason Brown'
'Kaftory, Menahem'

_publ_section_title
;
 Kinetics of solid state photodimerization of 1,4-dimethyl-2-pyridinone in
 its molecular compound.
;
_journal_issue 27
_journal_name_full 'The journal of physical chemistry. A'
_journal_page_first 7377
_journal_page_last 7381
_journal_paper_doi 10.1021/jp101703q
_journal_volume 114
_journal_year 2010
_chemical_formula_moiety 'C30 H22 O2 : C14 H18 N2 O2)'
_chemical_formula_sum 'C44 H40 N2 O4'
_chemical_formula_weight 660.78
_chemical_name_systematic
; 
 1,1,6,6-tetraphenyl-2,4-hexadiyne-1,6-diol : dimer of 1,4-dimethyl-2-pyridinone  
;
_space_group_IT_number 2
_symmetry_cell_setting triclinic
_symmetry_space_group_name_Hall '-P 1'
_symmetry_space_group_name_H-M 'P -1'
_atom_sites_solution_hydrogens geom
_atom_sites_solution_primary direct
_atom_sites_solution_secondary difmap
_audit_creation_method SHELXL-97
_cell_angle_alpha 65.404(2)
_cell_angle_beta 86.157(2)
_cell_angle_gamma 66.822(2)
_cell_formula_units_Z 1
_cell_length_a 8.4113(6)
_cell_length_b 10.8816(9)
_cell_length_c 11.4046(8)
_cell_measurement_reflns_used 2312
_cell_measurement_temperature 280(2)
_cell_measurement_theta_max 30.84
_cell_measurement_theta_min 2.25
_cell_volume 866.65(11)
_computing_cell_refinement 'Bruker SAINT'
_computing_data_collection 'Bruker APEX2'
_computing_data_reduction 'Bruker SAINT'
_computing_structure_refinement 'SHELXL-97 (Sheldrick, 1997)'
_computing_structure_solution 'SHELXS-97 (Sheldrick, 1990)'
_diffrn_ambient_temperature 280(2)
_diffrn_measured_fraction_theta_full 0.907
_diffrn_measured_fraction_theta_max 0.907
_diffrn_measurement_device_type 'Bruker APEX-II CCD'
_diffrn_measurement_method '\f and \w scans'
_diffrn_radiation_monochromator graphite
_diffrn_radiation_source 'sealed tube'
_diffrn_radiation_type MoK\a
_diffrn_radiation_wavelength 0.71073
_diffrn_reflns_av_R_equivalents 0.0256
_diffrn_reflns_av_sigmaI/netI 0.0407
_diffrn_reflns_limit_h_max 8
_diffrn_reflns_limit_h_min -12
_diffrn_reflns_limit_k_max 15
_diffrn_reflns_limit_k_min -15
_diffrn_reflns_limit_l_max 16
_diffrn_reflns_limit_l_min -10
_diffrn_reflns_number 8212
_diffrn_reflns_theta_full 31.17
_diffrn_reflns_theta_max 31.17
_diffrn_reflns_theta_min 1.98
_diffrn_standards_number 0
_exptl_absorpt_coefficient_mu 0.081
_exptl_absorpt_correction_type none
_exptl_crystal_colour colorless
_exptl_crystal_density_diffrn 1.266
_exptl_crystal_density_method 'not measured'
_exptl_crystal_description prism
_exptl_crystal_F_000 350
_exptl_crystal_size_max 0.2
_exptl_crystal_size_mid 0.2
_exptl_crystal_size_min 0.2
_refine_diff_density_max 0.346
_refine_diff_density_min -0.190
_refine_diff_density_rms 0.044
_refine_ls_extinction_coef 0.006(4)
_refine_ls_extinction_expression Fc^*^=kFc[1+0.001xFc^2^\l^3^/sin(2\q)]^-1/4^
_refine_ls_extinction_method SHELXL
_refine_ls_goodness_of_fit_ref 1.020
_refine_ls_hydrogen_treatment mixed
_refine_ls_matrix_type full
_refine_ls_number_parameters 242
_refine_ls_number_reflns 5090
_refine_ls_number_restraints 0
_refine_ls_restrained_S_all 1.020
_refine_ls_R_factor_all 0.0754
_refine_ls_R_factor_gt 0.0499
_refine_ls_shift/su_max 0.144
_refine_ls_shift/su_mean 0.002
_refine_ls_structure_factor_coef Fsqd
_refine_ls_weighting_details 'calc w=1/[\s^2^(Fo^2^)+(0.0755P)^2^+0.1186P] where P=(Fo^2^+2Fc^2^)/3'
_refine_ls_weighting_scheme calc
_refine_ls_wR_factor_gt 0.1339
_refine_ls_wR_factor_ref 0.1526
_reflns_number_gt 3502
_reflns_number_total 5090
_reflns_threshold_expression >2sigma(I)
_cod_data_source_file jp101703q_si_006.cif
_cod_data_source_block c:\Cao18(280K)(100)
_cod_original_sg_symbol_H-M P-1
_cod_database_code 1502682

loop_
_symmetry_equiv_pos_as_xyz
'x, y, z'
'-x, -y, -z'

loop_
_atom_site_label
_atom_site_type_symbol
_atom_site_fract_x
_atom_site_fract_y
_atom_site_fract_z
_atom_site_U_iso_or_equiv
_atom_site_adp_type
_atom_site_occupancy
_atom_site_symmetry_multiplicity
_atom_site_calc_flag
_atom_site_refinement_flags
O1 O 0.60634(15) 0.76754(12) -0.33989(9) 0.0414(3) Uani 1 1 d .
H1 H 0.672(2) 0.677(2) -0.3253(17) 0.050 Uiso 1 1 d .
C1 C 0.52135(17) 0.55616(13) -0.04374(13) 0.0338(3) Uani 1 1 d .
C2 C 0.55932(16) 0.65321(13) -0.12028(13) 0.0327(3) Uani 1 1 d .
C3 C 0.59621(16) 0.77724(13) -0.21883(12) 0.0295(3) Uani 1 1 d .
C4 C 0.76359(16) 0.78058(14) -0.17855(13) 0.0326(3) Uani 1 1 d .
C5 C 0.85974(19) 0.68803(17) -0.05905(15) 0.0420(3) Uani 1 1 d .
H5 H 0.8255 0.6165 0.0012 0.050 Uiso 1 1 calc R
C6 C 1.0082(2) 0.7006(2) -0.0276(2) 0.0594(5) Uani 1 1 d .
H6 H 1.0728 0.6376 0.0534 0.071 Uiso 1 1 calc R
C7 C 1.0590(2) 0.8059(3) -0.1161(3) 0.0720(6) Uani 1 1 d .
H7 H 1.1574 0.8150 -0.0949 0.086 Uiso 1 1 calc R
C8 C 0.9644(3) 0.8978(2) -0.2359(3) 0.0727(6) Uani 1 1 d .
H8 H 1.0000 0.9684 -0.2960 0.087 Uiso 1 1 calc R
C9 C 0.8169(2) 0.88637(19) -0.26802(18) 0.0526(4) Uani 1 1 d .
H9 H 0.7533 0.9494 -0.3494 0.063 Uiso 1 1 calc R
C10 C 0.44176(17) 0.92133(13) -0.23604(13) 0.0337(3) Uani 1 1 d .
C11 C 0.3383(2) 1.01572(17) -0.35325(16) 0.0472(4) Uani 1 1 d .
H11 H 0.3628 0.9941 -0.4249 0.057 Uiso 1 1 calc R
C12 C 0.1971(2) 1.14336(18) -0.3635(2) 0.0632(5) Uani 1 1 d .
H12 H 0.1275 1.2070 -0.4424 0.076 Uiso 1 1 calc R
C13 C 0.1595(2) 1.17631(18) -0.2584(2) 0.0664(6) Uani 1 1 d .
H13 H 0.0638 1.2609 -0.2657 0.080 Uiso 1 1 calc R
C14 C 0.2643(2) 1.0834(2) -0.1418(2) 0.0617(5) Uani 1 1 d .
H14 H 0.2399 1.1059 -0.0706 0.074 Uiso 1 1 calc R
C15 C 0.4059(2) 0.95665(17) -0.13074(16) 0.0457(3) Uani 1 1 d .
H15 H 0.4773 0.8949 -0.0524 0.055 Uiso 1 1 calc R
O2 O 0.23418(15) 0.52077(12) 0.30810(11) 0.0500(3) Uani 1 1 d .
C21 C 0.3541(3) 0.7430(2) 0.19983(16) 0.0611(5) Uani 1 1 d .
H21A H 0.2347 0.7912 0.1624 0.092 Uiso 1 1 calc R
H21B H 0.4215 0.6808 0.1590 0.092 Uiso 1 1 calc R
H21C H 0.3986 0.8159 0.1868 0.092 Uiso 1 1 calc R
C22 C 0.1883(3) 0.5312(2) 0.70512(19) 0.0645(5) Uani 1 1 d .
H22A H 0.2465 0.4330 0.7718 0.097 Uiso 1 1 calc R
H22B H 0.0763 0.5439 0.6755 0.097 Uiso 1 1 calc R
H22C H 0.1737 0.6016 0.7393 0.097 Uiso 1 1 calc R
C17B C 0.3427(2) 0.45229(16) 0.52707(14) 0.0397(3) Uani 1 1 d .
C20B C 0.4592(2) 0.66762(15) 0.43223(14) 0.0401(3) Uani 1 1 d .
N1B N 0.36509(17) 0.65351(13) 0.33833(12) 0.0419(3) Uani 1 1 d .
C16B C 0.30884(19) 0.54467(15) 0.38084(15) 0.0391(3) Uani 1 1 d .
C18B C 0.2954(2) 0.55488(17) 0.59368(15) 0.0427(3) Uani 1 1 d .
C19B C 0.3567(2) 0.65919(16) 0.54745(15) 0.0416(3) Uani 1 1 d .
H20B H 0.463(2) 0.767(2) 0.3844(17) 0.050 Uiso 1 1 d .
H17B H 0.267(2) 0.397(2) 0.5487(16) 0.050 Uiso 1 1 d .
H192 H 0.339(2) 0.727(2) 0.5820(17) 0.050 Uiso 1 1 d .

loop_
_atom_site_aniso_label
_atom_site_aniso_U_11
_atom_site_aniso_U_22
_atom_site_aniso_U_33
_atom_site_aniso_U_23
_atom_site_aniso_U_13
_atom_site_aniso_U_12
O1 0.0568(6) 0.0404(5) 0.0346(5) -0.0173(4) 0.0098(4) -0.0261(5)
C1 0.0341(6) 0.0292(6) 0.0388(7) -0.0118(5) 0.0089(5) -0.0170(5)
C2 0.0318(6) 0.0288(5) 0.0376(7) -0.0105(5) 0.0068(5) -0.0166(5)
C3 0.0343(6) 0.0278(5) 0.0293(6) -0.0097(4) 0.0070(5) -0.0184(5)
C4 0.0321(6) 0.0319(6) 0.0420(7) -0.0190(5) 0.0121(5) -0.0187(5)
C5 0.0367(7) 0.0462(8) 0.0471(8) -0.0235(6) 0.0056(6) -0.0166(6)
C6 0.0368(8) 0.0702(11) 0.0800(13) -0.0475(10) -0.0033(8) -0.0119(8)
C7 0.0368(8) 0.0864(14) 0.129(2) -0.0724(15) 0.0168(11) -0.0330(9)
C8 0.0579(11) 0.0728(13) 0.1145(18) -0.0440(13) 0.0300(12) -0.0511(11)
C9 0.0527(9) 0.0500(9) 0.0625(10) -0.0168(7) 0.0157(8) -0.0369(8)
C10 0.0328(6) 0.0284(5) 0.0414(7) -0.0105(5) 0.0086(5) -0.0190(5)
C11 0.0446(8) 0.0400(7) 0.0479(8) -0.0053(6) 0.0011(6) -0.0219(6)
C12 0.0427(9) 0.0360(8) 0.0828(13) 0.0021(8) -0.0100(9) -0.0150(7)
C13 0.0389(8) 0.0346(8) 0.1161(17) -0.0255(10) 0.0143(10) -0.0133(7)
C14 0.0529(10) 0.0491(9) 0.0912(14) -0.0396(10) 0.0253(10) -0.0204(8)
C15 0.0457(8) 0.0394(7) 0.0514(8) -0.0197(6) 0.0121(7) -0.0172(6)
O2 0.0482(6) 0.0513(6) 0.0579(7) -0.0330(6) -0.0039(5) -0.0152(5)
C21 0.0795(13) 0.0537(10) 0.0394(8) -0.0096(7) 0.0031(8) -0.0269(9)
C22 0.0697(12) 0.0748(12) 0.0616(11) -0.0376(10) 0.0329(9) -0.0360(10)
C17B 0.0432(7) 0.0393(7) 0.0454(8) -0.0196(6) 0.0097(6) -0.0241(6)
C20B 0.0489(8) 0.0315(6) 0.0441(8) -0.0156(6) 0.0052(6) -0.0207(6)
N1B 0.0509(7) 0.0376(6) 0.0365(6) -0.0127(5) 0.0018(5) -0.0200(5)
C16B 0.0397(7) 0.0371(7) 0.0445(7) -0.0225(6) 0.0034(6) -0.0137(6)
C18B 0.0449(8) 0.0458(8) 0.0428(8) -0.0224(6) 0.0100(6) -0.0204(6)
C19B 0.0443(8) 0.0392(7) 0.0484(8) -0.0253(6) 0.0057(6) -0.0166(6)

loop_
_atom_type_symbol
_atom_type_description
_atom_type_scat_dispersion_real
_atom_type_scat_dispersion_imag
_atom_type_scat_source
C C 0.0033 0.0016 'International Tables Vol C Tables 4.2.6.8 and 6.1.1.4'
O O 0.0106 0.0060 'International Tables Vol C Tables 4.2.6.8 and 6.1.1.4'
N N 0.0061 0.0033 'International Tables Vol C Tables 4.2.6.8 and 6.1.1.4'
H H 0.0000 0.0000 'International Tables Vol C Tables 4.2.6.8 and 6.1.1.4'

loop_
_geom_angle_atom_site_label_1
_geom_angle_atom_site_label_2
_geom_angle_atom_site_label_3
_geom_angle
_geom_angle_site_symmetry_1
_geom_angle_site_symmetry_3
C3 O1 H1 107.7(12) . .
C2 C1 C1 179.50(19) . 2_665
C1 C2 C3 176.76(14) . .
O1 C3 C2 109.57(10) . .
O1 C3 C4 110.02(10) . .
C2 C3 C4 112.46(11) . .
O1 C3 C10 107.92(11) . .
C2 C3 C10 107.50(10) . .
C4 C3 C10 109.24(10) . .
C5 C4 C9 119.18(13) . .
C5 C4 C3 123.62(11) . .
C9 C4 C3 117.17(13) . .
C4 C5 C6 120.43(15) . .
C4 C5 H5 119.8 . .
C6 C5 H5 119.8 . .
C7 C6 C5 119.94(19) . .
C7 C6 H6 120.0 . .
C5 C6 H6 120.0 . .
C6 C7 C8 119.92(16) . .
C6 C7 H7 120.0 . .
C8 C7 H7 120.0 . .
C7 C8 C9 120.62(18) . .
C7 C8 H8 119.7 . .
C9 C8 H8 119.7 . .
C8 C9 C4 119.90(18) . .
C8 C9 H9 120.1 . .
C4 C9 H9 120.0 . .
C11 C10 C15 119.54(14) . .
C11 C10 C3 121.62(13) . .
C15 C10 C3 118.83(12) . .
C10 C11 C12 119.62(17) . .
C10 C11 H11 120.2 . .
C12 C11 H11 120.2 . .
C13 C12 C11 120.72(17) . .
C13 C12 H12 119.6 . .
C11 C12 H12 119.6 . .
C12 C13 C14 119.74(16) . .
C12 C13 H13 120.1 . .
C14 C13 H13 120.1 . .
C13 C14 C15 120.06(19) . .
C13 C14 H14 120.0 . .
C15 C14 H14 120.0 . .
C14 C15 C10 120.29(16) . .
C14 C15 H15 119.9 . .
C10 C15 H15 119.9 . .
N1B C21 H21A 109.5 . .
N1B C21 H21B 109.5 . .
H21A C21 H21B 109.5 . .
N1B C21 H21C 109.5 . .
H21A C21 H21C 109.5 . .
H21B C21 H21C 109.5 . .
C18B C22 H22A 109.5 . .
C18B C22 H22B 109.5 . .
H22A C22 H22B 109.5 . .
C18B C22 H22C 109.5 . .
H22A C22 H22C 109.5 . .
H22B C22 H22C 109.5 . .
C18B C17B C16B 108.74(12) . .
C18B C17B C20B 113.10(12) . 2_666
C16B C17B C20B 110.36(11) . 2_666
C18B C17B H17B 110.6(10) . .
C16B C17B H17B 106.6(10) . .
C20B C17B H17B 107.3(10) 2_666 .
N1B C20B C19B 107.87(12) . .
N1B C20B C17B 112.55(11) . 2_666
C19B C20B C17B 112.65(12) . 2_666
N1B C20B H20B 104.4(10) . .
C19B C20B H20B 112.0(10) . .
C17B C20B H20B 107.1(10) 2_666 .
C16B N1B C21 120.53(14) . .
C16B N1B C20B 118.65(12) . .
C21 N1B C20B 120.29(13) . .
O2 C16B N1B 123.19(14) . .
O2 C16B C17B 122.16(13) . .
N1B C16B C17B 114.65(12) . .
C19B C18B C22 125.27(15) . .
C19B C18B C17B 115.47(13) . .
C22 C18B C17B 119.26(14) . .
C18B C19B C20B 117.58(13) . .
C18B C19B H192 123.3(11) . .
C20B C19B H192 119.2(11) . .

loop_
_geom_bond_atom_site_label_1
_geom_bond_atom_site_label_2
_geom_bond_distance
_geom_bond_site_symmetry_2
O1 C3 1.4223(16) .
O1 H1 0.87(2) .
C1 C2 1.2000(16) .
C1 C1 1.379(2) 2_665
C2 C3 1.4837(16) .
C3 C4 1.5282(18) .
C3 C10 1.5360(18) .
C4 C5 1.375(2) .
C4 C9 1.3910(18) .
C5 C6 1.394(2) .
C5 H5 0.9300 .
C6 C7 1.370(3) .
C6 H6 0.9300 .
C7 C8 1.372(3) .
C7 H7 0.9300 .
C8 C9 1.382(2) .
C8 H8 0.9300 .
C9 H9 0.9300 .
C10 C11 1.382(2) .
C10 C15 1.387(2) .
C11 C12 1.392(3) .
C11 H11 0.9300 .
C12 C13 1.372(3) .
C12 H12 0.9300 .
C13 C14 1.380(3) .
C13 H13 0.9300 .
C14 C15 1.385(2) .
C14 H14 0.9300 .
C15 H15 0.9300 .
O2 C16B 1.2362(18) .
C21 N1B 1.456(2) .
C21 H21A 0.9600 .
C21 H21B 0.9600 .
C21 H21C 0.9600 .
C22 C18B 1.500(2) .
C22 H22A 0.9600 .
C22 H22B 0.9600 .
C22 H22C 0.9600 .
C17B C18B 1.516(2) .
C17B C16B 1.522(2) .
C17B C20B 1.607(2) 2_666
C17B H17B 0.996(18) .
C20B N1B 1.464(2) .
C20B C19B 1.513(2) .
C20B C17B 1.607(2) 2_666
C20B H20B 0.997(18) .
N1B C16B 1.3394(18) .
C18B C19B 1.326(2) .
C19B H192 0.932(19) .
